data_4111930
loop_
_publ_author_name
'Devarajulu Sureshkumar'
'Srinivasa Murthy Koutha'
'Srinivasan Chandrasekaran'

_publ_section_title
;
 Chemistry of Tetrathiomolybdate: Aziridine Ring Opening Reactions and
 Facile Synthesis of Interesting Sulfur Heterocycles
;
_journal_name_full 'Journal of the American Chemical Society'
_journal_page_first 12760
_journal_page_last 12761
_journal_paper_doi 10.1021/ja052969z
_journal_volume 127
_journal_year 2005
_chemical_absolute_configuration syn
_chemical_compound_source 'see text'
_chemical_formula_moiety 'C17 H21 N O4 S'
_chemical_formula_sum 'C17 H21 N O4 S'
_chemical_formula_weight 335.42
_chemical_melting_point 394
_chemical_name_common Carvone-epoxyaziridine
_chemical_name_systematic
;
(1aS,4S,5aS)-1a-methyl-4-(2R)-2-methyl-1-[(4-methylphenyl)
sulfonyl]aziran-2-ylperhydro-1-benzoxiren-2-one
;
_space_group_IT_number 19
_symmetry_cell_setting orthorhombic
_symmetry_Int_Tables_number 19
_symmetry_space_group_name_Hall 'P 2ac 2ab'
_symmetry_space_group_name_H-M 'P 21 21 21'
_atom_sites_solution_hydrogens geom
_atom_sites_solution_primary direct
_atom_sites_solution_secondary difmap
_cell_angle_alpha 90
_cell_angle_beta 90
_cell_angle_gamma 90
_cell_formula_units_Z 4
_cell_length_a 8.4144(5)
_cell_length_b 13.3381(8)
_cell_length_c 15.0488(9)
_cell_measurement_reflns_used 600
_cell_measurement_temperature 296(2)
_cell_measurement_theta_max 25.00
_cell_measurement_theta_min 2.04
_cell_volume 1688.96(17)
_computing_cell_refinement SMART
_computing_data_collection 'SMART (Bruker, 1998)'
_computing_data_reduction 'SAINT (Bruker, 1998)'
_computing_molecular_graphics 'Ortep-3 for Windows (Farrugia, 1997) and CAMERON (Watkin et al., 1993)'
_computing_publication_material 'PLATON (Spek, 2003)'
_computing_structure_refinement 'SHELXL-97 (Sheldrick, 1997)'
_computing_structure_solution 'SIR92 (Altomare et al., 1993)'
_diffrn_ambient_temperature 296(2)
_diffrn_measured_fraction_theta_full 1.000
_diffrn_measured_fraction_theta_max 1.000
_diffrn_measurement_device_type 'Bruker SMART CCD area detector'
_diffrn_measurement_method '\f and \w scans'
_diffrn_radiation_monochromator graphite
_diffrn_radiation_source 'fine-focus sealed tube'
_diffrn_radiation_type MoK\a
_diffrn_radiation_wavelength 0.71073
_diffrn_reflns_av_R_equivalents 0.0197
_diffrn_reflns_av_sigmaI/netI 0.0156
_diffrn_reflns_limit_h_max 9
_diffrn_reflns_limit_h_min -10
_diffrn_reflns_limit_k_max 15
_diffrn_reflns_limit_k_min -15
_diffrn_reflns_limit_l_max 17
_diffrn_reflns_limit_l_min -17
_diffrn_reflns_number 12271
_diffrn_reflns_reduction_process ' ?'
_diffrn_reflns_theta_full 25.00
_diffrn_reflns_theta_max 25.050
_diffrn_reflns_theta_min 2.04
_exptl_absorpt_coefficient_mu 0.211
_exptl_absorpt_correction_T_max 0.9691
_exptl_absorpt_correction_T_min 0.9045
_exptl_absorpt_correction_type multi-scan
_exptl_absorpt_process_details '(SADABS; Sheldrick, 1997)'
_exptl_crystal_colour colorless
_exptl_crystal_density_diffrn 1.319
_exptl_crystal_density_method 'Not Measured'
_exptl_crystal_description block
_exptl_crystal_F_000 712
_exptl_crystal_size_max 0.37
_exptl_crystal_size_mid 0.20
_exptl_crystal_size_min 0.15
_refine_diff_density_max 0.152
_refine_diff_density_min -0.137
_refine_diff_density_rms 0.030
_refine_ls_abs_structure_details 'Flack H D (1983), Acta Cryst. A39, 876-881'
_refine_ls_abs_structure_Flack 0.01(6)
_refine_ls_extinction_method none
_refine_ls_goodness_of_fit_ref 1.046
_refine_ls_hydrogen_treatment constr
_refine_ls_matrix_type full
_refine_ls_number_parameters 211
_refine_ls_number_reflns 2965
_refine_ls_number_restraints 0
_refine_ls_restrained_S_all 1.046
_refine_ls_R_factor_all 0.0306
_refine_ls_R_factor_gt 0.0291
_refine_ls_shift/su_max 0.001
_refine_ls_shift/su_mean 0.000
_refine_ls_structure_factor_coef Fsqd
_refine_ls_weighting_details 'calc w=1/[\s^2^(Fo^2^)+(0.0545P)^2^+0.1189P] where P=(Fo^2^+2Fc^2^)/3'
_refine_ls_weighting_scheme calc
_refine_ls_wR_factor_gt 0.0805
_refine_ls_wR_factor_ref 0.0818
_reflns_number_gt 2828
_reflns_number_total 2965
_reflns_threshold_expression I>2sigma(I)
_cod_data_source_file ja052969zsi20050506_083554_09.cif
_cod_data_source_block compound21
_cod_database_code 4111930

loop_
_symmetry_equiv_pos_site_id
_symmetry_equiv_pos_as_xyz
1 x,y,z
2 1/2-x,-y,1/2+z
3 1/2+x,1/2-y,-z
4 -x,1/2+y,1/2-z

loop_
_atom_site_label
_atom_site_type_symbol
_atom_site_fract_x
_atom_site_fract_y
_atom_site_fract_z
_atom_site_U_iso_or_equiv
_atom_site_adp_type
_atom_site_occupancy
_atom_site_symmetry_multiplicity
_atom_site_calc_flag
_atom_site_refinement_flags
S1 S 0.97426(5) 0.39418(3) 0.11836(3) 0.05203(13) Uani 1 1 d .
O1 O 0.51278(15) 0.04858(9) 0.22111(8) 0.0619(3) Uani 1 1 d .
O3 O 0.96678(18) 0.40623(10) 0.21243(8) 0.0711(4) Uani 1 1 d .
C13 C 0.6786(2) 0.62429(13) 0.07792(13) 0.0590(4) Uani 1 1 d .
H13 H 0.6194 0.6681 0.1127 0.071 Uiso 1 1 calc R
C7 C 0.93490(19) 0.18948(12) 0.11857(11) 0.0485(4) Uani 1 1 d .
N1 N 0.87233(17) 0.29141(10) 0.09469(9) 0.0483(3) Uani 1 1 d .
C12 C 0.7667(2) 0.54986(12) 0.11863(12) 0.0550(4) Uani 1 1 d .
H12 H 0.7654 0.5430 0.1801 0.066 Uiso 1 1 calc R
C11 C 0.8563(2) 0.48611(11) 0.06720(10) 0.0459(4) Uani 1 1 d .
C4 C 0.7767(2) 0.12550(14) 0.24954(11) 0.0563(4) Uani 1 1 d .
H4A H 0.8753 0.1077 0.2790 0.068 Uiso 1 1 calc R
H4B H 0.7493 0.1934 0.2669 0.068 Uiso 1 1 calc R
O4 O 1.12723(15) 0.39561(11) 0.07660(10) 0.0711(4) Uani 1 1 d .
C14 C 0.6767(2) 0.63487(12) -0.01333(12) 0.0555(4) Uani 1 1 d .
O2 O 0.6946(2) -0.14073(12) 0.11572(15) 0.1079(7) Uani 1 1 d .
C5 C 0.80093(19) 0.12168(12) 0.14919(10) 0.0472(4) Uani 1 1 d .
H5 H 0.7028 0.1455 0.1212 0.057 Uiso 1 1 calc R
C16 C 0.8573(2) 0.49596(14) -0.02432(11) 0.0579(4) Uani 1 1 d .
H16 H 0.9189 0.4534 -0.0591 0.069 Uiso 1 1 calc R
C6 C 0.8280(2) 0.01404(12) 0.11882(12) 0.0559(4) Uani 1 1 d .
H6A H 0.8275 0.0129 0.0544 0.067 Uiso 1 1 calc R
H6B H 0.9330 -0.0067 0.1381 0.067 Uiso 1 1 calc R
C3 C 0.6483(2) 0.05552(15) 0.27905(12) 0.0627(5) Uani 1 1 d .
H3 H 0.6243 0.0565 0.3428 0.075 Uiso 1 1 calc R
C8 C 0.9319(2) 0.22270(13) 0.02440(12) 0.0561(4) Uani 1 1 d .
H8A H 0.8543 0.1920 -0.0147 0.067 Uiso 1 1 calc R
H8B H 1.0326 0.2389 -0.0035 0.067 Uiso 1 1 calc R
C1 C 0.7096(2) -0.06172(14) 0.15156(14) 0.0632(5) Uani 1 1 d .
C15 C 0.7661(3) 0.56953(15) -0.06323(12) 0.0608(5) Uani 1 1 d .
H15 H 0.7649 0.5752 -0.1248 0.073 Uiso 1 1 calc R
C2 C 0.6145(2) -0.03797(15) 0.23374(13) 0.0628(5) Uani 1 1 d .
C10 C 0.5370(3) -0.12557(18) 0.27957(18) 0.0892(7) Uani 1 1 d .
H10A H 0.4822 -0.1025 0.3316 0.107 Uiso 1 1 calc R
H10B H 0.6168 -0.1734 0.2964 0.107 Uiso 1 1 calc R
H10C H 0.4626 -0.1567 0.2399 0.107 Uiso 1 1 calc R
C17 C 0.5805(3) 0.71630(16) -0.05673(16) 0.0808(6) Uani 1 1 d .
H17A H 0.4712 0.7100 -0.0392 0.097 Uiso 1 1 calc R
H17B H 0.5886 0.7103 -0.1201 0.097 Uiso 1 1 calc R
H17C H 0.6202 0.7806 -0.0385 0.097 Uiso 1 1 calc R
C9 C 1.0936(2) 0.17927(16) 0.16507(14) 0.0646(5) Uani 1 1 d .
H9A H 1.0865 0.2076 0.2236 0.078 Uiso 1 1 calc R
H9B H 1.1737 0.2141 0.1317 0.078 Uiso 1 1 calc R
H9C H 1.1214 0.1096 0.1694 0.078 Uiso 1 1 calc R

loop_
_atom_site_aniso_label
_atom_site_aniso_U_11
_atom_site_aniso_U_22
_atom_site_aniso_U_33
_atom_site_aniso_U_23
_atom_site_aniso_U_13
_atom_site_aniso_U_12
S1 0.0524(2) 0.0432(2) 0.0604(2) -0.00105(18) -0.00749(18) -0.00340(18)
O1 0.0552(7) 0.0636(8) 0.0669(7) 0.0091(6) -0.0020(6) 0.0045(6)
O3 0.0958(10) 0.0572(7) 0.0602(7) -0.0022(6) -0.0219(7) -0.0021(8)
C13 0.0670(11) 0.0411(9) 0.0688(11) -0.0045(7) 0.0141(9) 0.0021(8)
C7 0.0518(9) 0.0382(8) 0.0554(9) -0.0012(7) -0.0043(7) 0.0030(7)
N1 0.0514(8) 0.0399(7) 0.0537(7) 0.0010(6) -0.0057(6) -0.0007(6)
C12 0.0710(11) 0.0458(9) 0.0482(8) -0.0010(7) 0.0069(8) -0.0018(8)
C11 0.0487(9) 0.0375(8) 0.0515(8) -0.0013(6) 0.0024(7) -0.0066(7)
C4 0.0615(10) 0.0517(10) 0.0558(10) -0.0051(7) -0.0030(8) 0.0035(8)
O4 0.0470(7) 0.0605(8) 0.1059(11) 0.0011(8) -0.0019(7) -0.0038(6)
C14 0.0584(10) 0.0415(9) 0.0667(10) 0.0063(8) -0.0043(8) -0.0092(8)
O2 0.1079(13) 0.0562(9) 0.1596(18) -0.0372(11) 0.0211(13) -0.0187(9)
C5 0.0497(8) 0.0403(9) 0.0516(8) -0.0012(6) -0.0058(7) 0.0042(7)
C16 0.0629(11) 0.0577(10) 0.0530(9) -0.0038(8) 0.0099(8) 0.0048(9)
C6 0.0658(11) 0.0429(8) 0.0589(9) -0.0049(8) -0.0009(9) 0.0025(8)
C3 0.0635(11) 0.0719(12) 0.0528(9) 0.0067(9) -0.0015(8) 0.0034(10)
C8 0.0624(11) 0.0508(10) 0.0550(9) -0.0047(7) 0.0016(8) -0.0055(8)
C1 0.0589(11) 0.0447(10) 0.0860(13) -0.0009(9) -0.0086(9) 0.0026(8)
C15 0.0747(12) 0.0589(11) 0.0488(8) 0.0061(8) 0.0012(8) -0.0043(9)
C2 0.0576(10) 0.0570(11) 0.0740(11) 0.0167(9) -0.0070(9) 0.0000(9)
C10 0.0747(13) 0.0787(15) 0.1143(18) 0.0431(13) -0.0109(13) -0.0116(12)
C17 0.0892(16) 0.0566(12) 0.0966(15) 0.0156(11) -0.0153(12) 0.0058(11)
C9 0.0535(10) 0.0554(10) 0.0850(13) 0.0045(10) -0.0121(9) 0.0043(9)

loop_
_atom_type_symbol
_atom_type_description
_atom_type_scat_dispersion_real
_atom_type_scat_dispersion_imag
_atom_type_scat_source
S S 0.1246 0.1234 'International Tables Vol C Tables 4.2.6.8 and 6.1.1.4'
O O 0.0106 0.0060 'International Tables Vol C Tables 4.2.6.8 and 6.1.1.4'
N N 0.0061 0.0033 'International Tables Vol C Tables 4.2.6.8 and 6.1.1.4'
H H 0.0000 0.0000 'International Tables Vol C Tables 4.2.6.8 and 6.1.1.4'
C C 0.0033 0.0016 'International Tables Vol C Tables 4.2.6.8 and 6.1.1.4'

loop_
_geom_angle_atom_site_label_1
_geom_angle_atom_site_label_2
_geom_angle_atom_site_label_3
_geom_angle
O3 S1 O4 118.27(9)
O3 S1 N1 106.50(8)
O4 S1 N1 112.46(8)
O3 S1 C11 109.37(8)
O4 S1 C11 107.84(8)
N1 S1 C11 101.03(7)
C3 O1 C2 60.24(12)
C14 C13 C12 121.36(16)
C14 C13 H13 119.3
C12 C13 H13 119.3
C8 C7 N1 59.71(11)
C8 C7 C9 118.87(15)
N1 C7 C9 120.09(14)
C8 C7 C5 117.08(14)
N1 C7 C5 110.60(13)
C9 C7 C5 117.49(14)
C8 N1 C7 59.60(11)
C8 N1 S1 119.25(12)
C7 N1 S1 121.10(11)
C11 C12 C13 119.26(16)
C11 C12 H12 120.4
C13 C12 H12 120.4
C12 C11 C16 120.33(16)
C12 C11 S1 119.68(13)
C16 C11 S1 119.97(13)
C3 C4 C5 111.70(14)
C3 C4 H4A 109.3
C5 C4 H4A 109.3
C3 C4 H4B 109.3
C5 C4 H4B 109.3
H4A C4 H4B 107.9
C15 C14 C13 118.19(16)
C15 C14 C17 121.02(18)
C13 C14 C17 120.79(18)
C7 C5 C6 111.07(14)
C7 C5 C4 112.35(13)
C6 C5 C4 110.40(14)
C7 C5 H5 107.6
C6 C5 H5 107.6
C4 C5 H5 107.6
C15 C16 C11 119.19(17)
C15 C16 H16 120.4
C11 C16 H16 120.4
C1 C6 C5 115.87(16)
C1 C6 H6A 108.3
C5 C6 H6A 108.3
C1 C6 H6B 108.3
C5 C6 H6B 108.3
H6A C6 H6B 107.4
O1 C3 C2 60.27(12)
O1 C3 C4 115.66(14)
C2 C3 C4 122.60(17)
O1 C3 H3 115.5
C2 C3 H3 115.5
C4 C3 H3 115.5
C7 C8 N1 60.70(10)
C7 C8 H8A 117.7
N1 C8 H8A 117.7
C7 C8 H8B 117.7
N1 C8 H8B 117.7
H8A C8 H8B 114.8
O2 C1 C6 121.1(2)
O2 C1 C2 120.1(2)
C6 C1 C2 118.68(16)
C14 C15 C16 121.65(17)
C14 C15 H15 119.2
C16 C15 H15 119.2
C3 C2 O1 59.48(12)
C3 C2 C10 122.48(19)
O1 C2 C10 114.98(17)
C3 C2 C1 117.60(16)
O1 C2 C1 111.92(14)
C10 C2 C1 116.29(19)
C2 C10 H10A 109.5
C2 C10 H10B 109.5
H10A C10 H10B 109.5
C2 C10 H10C 109.5
H10A C10 H10C 109.5
H10B C10 H10C 109.5
C14 C17 H17A 109.5
C14 C17 H17B 109.5
H17A C17 H17B 109.5
C14 C17 H17C 109.5
H17A C17 H17C 109.5
H17B C17 H17C 109.5
C7 C9 H9A 109.5
C7 C9 H9B 109.5
H9A C9 H9B 109.5
C7 C9 H9C 109.5
H9A C9 H9C 109.5
H9B C9 H9C 109.5

loop_
_geom_bond_atom_site_label_1
_geom_bond_atom_site_label_2
_geom_bond_distance
S1 O3 1.4262(13)
S1 O4 1.4325(14)
S1 N1 1.6558(14)
S1 C11 1.7552(17)
O1 C3 1.438(2)
O1 C2 1.450(2)
C13 C14 1.380(3)
C13 C12 1.382(3)
C13 H13 0.9300
C7 C8 1.485(2)
C7 N1 1.5015(19)
C7 C9 1.514(2)
C7 C5 1.517(2)
N1 C8 1.487(2)
C12 C11 1.375(2)
C12 H12 0.9300
C11 C16 1.384(2)
C4 C3 1.496(3)
C4 C5 1.525(2)
C4 H4A 0.9700
C4 H4B 0.9700
C14 C15 1.374(3)
C14 C17 1.504(3)
O2 C1 1.191(2)
C5 C6 1.524(2)
C5 H5 0.9800
C16 C15 1.376(3)
C16 H16 0.9300
C6 C1 1.502(3)
C6 H6A 0.9700
C6 H6B 0.9700
C3 C2 1.449(3)
C3 H3 0.9800
C8 H8A 0.9700
C8 H8B 0.9700
C1 C2 1.506(3)
C15 H15 0.9300
C2 C10 1.505(3)
C10 H10A 0.9600
C10 H10B 0.9600
C10 H10C 0.9600
C17 H17A 0.9600
C17 H17B 0.9600
C17 H17C 0.9600
C9 H9A 0.9600
C9 H9B 0.9600
C9 H9C 0.9600

loop_
_geom_torsion_atom_site_label_1
_geom_torsion_atom_site_label_2
_geom_torsion_atom_site_label_3
_geom_torsion_atom_site_label_4
_geom_torsion
C9 C7 N1 C8 107.92(18)
C5 C7 N1 C8 -110.10(16)
C8 C7 N1 S1 -107.92(14)
C9 C7 N1 S1 0.0(2)
C5 C7 N1 S1 141.98(12)
O3 S1 N1 C8 -141.19(13)
O4 S1 N1 C8 -10.13(15)
C11 S1 N1 C8 104.60(13)
O3 S1 N1 C7 -71.05(14)
O4 S1 N1 C7 60.02(15)
C11 S1 N1 C7 174.74(13)
C14 C13 C12 C11 1.1(3)
C13 C12 C11 C16 -0.5(3)
C13 C12 C11 S1 177.74(13)
O3 S1 C11 C12 -4.68(16)
O4 S1 C11 C12 -134.51(15)
N1 S1 C11 C12 107.35(14)
O3 S1 C11 C16 173.51(14)
O4 S1 C11 C16 43.69(16)
N1 S1 C11 C16 -74.45(15)
C12 C13 C14 C15 -0.4(3)
C12 C13 C14 C17 -179.91(18)
C8 C7 C5 C6 78.45(18)
N1 C7 C5 C6 144.06(14)
C9 C7 C5 C6 -72.86(19)
C8 C7 C5 C4 -157.33(15)
N1 C7 C5 C4 -91.73(16)
C9 C7 C5 C4 51.4(2)
C3 C4 C5 C7 -177.93(14)
C3 C4 C5 C6 -53.3(2)
C12 C11 C16 C15 -0.8(3)
S1 C11 C16 C15 -178.95(15)
C7 C5 C6 C1 175.23(15)
C4 C5 C6 C1 49.9(2)
C2 O1 C3 C4 114.46(19)
C5 C4 C3 O1 -38.3(2)
C5 C4 C3 C2 31.4(2)
C9 C7 C8 N1 -109.94(17)
C5 C7 C8 N1 99.15(15)
S1 N1 C8 C7 110.96(13)
C5 C6 C1 O2 161.0(2)
C5 C6 C1 C2 -21.8(2)
C13 C14 C15 C16 -0.8(3)
C17 C14 C15 C16 178.65(19)
C11 C16 C15 C14 1.4(3)
C4 C3 C2 O1 -103.10(18)
O1 C3 C2 C10 -101.9(2)
C4 C3 C2 C10 155.02(19)
O1 C3 C2 C1 100.42(17)
C4 C3 C2 C1 -2.7(3)
C3 O1 C2 C10 114.4(2)
C3 O1 C2 C1 -110.02(18)
O2 C1 C2 C3 174.5(2)
C6 C1 C2 C3 -2.7(2)
O2 C1 C2 O1 -119.5(2)
C6 C1 C2 O1 63.3(2)
O2 C1 C2 C10 15.4(3)
C6 C1 C2 C10 -161.78(18)
